data_7103906
loop_
_publ_author_name
'Viton, Florian'
'White, Peter S.'
'Gagn\'e, Michel R.'

_publ_section_title
;
 Crown-ether functionalised second coordination sphere palladium
 catalysts by molecular imprinting
;
_journal_coden_ASTM CHCOFS
_journal_issue 24
_journal_name_full
;
 Chemical Communications (Cambridge, United Kingdom)
;
_journal_page_first 3040
_journal_page_last 3041
_journal_paper_doi 10.1039/b309072h
_journal_year 2003
_chemical_formula_moiety 'C32 H26 N2 O7 P2 Pd '
_chemical_formula_sum 'C32 H26 N2 O7 P2 Pd'
_chemical_formula_weight 718.91
_space_group_IT_number 61
_symmetry_cell_setting orthorhombic
_symmetry_space_group_name_Hall '-P 2ac 2ab'
_symmetry_space_group_name_H-M 'P b c a'
_cell_angle_alpha 90.0
_cell_angle_beta 90.0
_cell_angle_gamma 90.0
_cell_formula_units_Z 8
_cell_length_a 17.173(3)
_cell_length_b 17.584(3)
_cell_length_c 20.164(3)
_cell_measurement_reflns_used 5073
_cell_measurement_temperature 173
_cell_measurement_theta_max 25.00
_cell_measurement_theta_min 2.50
_cell_volume 6088.8(18)
_computing_cell_refinement 'Bruker SAINT'
_computing_data_collection 'Bruker SMART'
_computing_data_reduction 'Bruker SAINT/NRCVAX DATRD2'
_computing_molecular_graphics NRCVAX
_computing_publication_material 'NRCVAX TABLES Jan 94 Version'
_computing_structure_refinement 'NRCVAX LSTSQ'
_computing_structure_solution 'NRCVAX SOLVER'
_diffrn_ambient_temperature 173
_diffrn_measurement_device 'Bruker SMART 1K'
_diffrn_measurement_method 'Omega scans'
_diffrn_radiation_monochromator graphite
_diffrn_radiation_source 'xray tube'
_diffrn_radiation_type 'Molybdenum K\a'
_diffrn_radiation_wavelength 0.71073
_diffrn_reflns_av_R_equivalents 0.047
_diffrn_reflns_limit_h_max 20
_diffrn_reflns_limit_h_min 0
_diffrn_reflns_limit_k_max 20
_diffrn_reflns_limit_k_min 0
_diffrn_reflns_limit_l_max 24
_diffrn_reflns_limit_l_min 0
_diffrn_reflns_number 55123
_diffrn_reflns_theta_max 25.00
_diffrn_reflns_theta_min 0.00
_exptl_absorpt_coefficient_mu 0.77
_exptl_absorpt_correction_T_max 1.0000
_exptl_absorpt_correction_T_min 1.0000
_exptl_absorpt_correction_type none
_exptl_crystal_colour brown
_exptl_crystal_density_diffrn 1.568
_exptl_crystal_description plate
_exptl_crystal_F_000 2907.28
_exptl_crystal_size_max 0.25
_exptl_crystal_size_mid 0.25
_exptl_crystal_size_min 0.05
_refine_diff_density_max 1.12
_refine_diff_density_min -0.81
_refine_ls_extinction_coef 0.31(12)
_refine_ls_extinction_method Larson
_refine_ls_goodness_of_fit_obs 2.85
_refine_ls_matrix_type full
_refine_ls_number_parameters 398
_refine_ls_number_reflns 3951
_refine_ls_R_factor_all 0.077
_refine_ls_R_factor_obs 0.053
_refine_ls_shift/esd_max 0.000
_refine_ls_structure_factor_coef F
_refine_ls_weighting_details 1/(\s^2^(F)+0.0000F^2^)
_refine_ls_weighting_scheme calc
_refine_ls_wR_factor_all 0.056
_refine_ls_wR_factor_obs 0.053
_reflns_number_observed 3967
_reflns_number_total 5389
_reflns_observed_criterion 'Inet > 2.5\s(Inet)'
_cod_data_source_file b309072h.txt
_cod_data_source_block c03036
_cod_depositor_comments
;
The following automatic conversions were performed:
'_symmetry_cell_setting' value 'Orthorhombic' changed to 'orthorhombic'
according to '/home/saulius/struct/CIF-dictionaries/cif_core.dic'
dictionary named 'cif_core.dic' version 2.4.1 from 2010-06-29.

Automatic conversion script
Id: cif_fix_enum 1527 2010-12-29 10:47:43Z saulius 
;
_cod_original_formula_sum 'C32 H26 N2 O7 P2 Pd '
_cod_database_code 7103906

loop_
_symmetry_equiv_pos_as_xyz
x,y,z
-x,-y,-z
1/2-x,1/2+y,z
1/2+x,1/2-y,-z
x,1/2-y,1/2+z
-x,1/2+y,1/2-z
1/2-x,-y,1/2+z
1/2+x,y,1/2-z

loop_
_atom_site_aniso_label
_atom_site_aniso_U_11
_atom_site_aniso_U_22
_atom_site_aniso_U_33
_atom_site_aniso_U_12
_atom_site_aniso_U_13
_atom_site_aniso_U_23
_atom_site_aniso_type_symbol
Pd1 0.0320(3) 0.02431(24) 0.0258(3) -0.00475(25) 0.00346(24) -0.00009(24) Pd
P1 0.0366(10) 0.0285(9) 0.0261(8) -0.0090(8) 0.0059(9) 0.0013(8) P
P2 0.0358(11) 0.0291(9) 0.0248(9) -0.0037(8) -0.0006(8) -0.0011(7) P
C2 0.033(4) 0.045(4) 0.028(4) -0.010(3) 0.006(3) 0.006(3) C
C3 0.045(4) 0.042(4) 0.025(3) 0.004(4) 0.008(3) -0.001(3) C
O4 0.0200(23) 0.0361(25) 0.0252(22) -0.0076(20) 0.0005(18) 0.0001(20) O
O5 0.0296(24) 0.0271(23) 0.0286(23) -0.0020(19) 0.0033(22) 0.0041(21) O
C11 0.034(4) 0.032(4) 0.029(4) -0.010(3) -0.003(3) -0.001(3) C
C12 0.065(6) 0.034(4) 0.053(5) -0.013(4) 0.018(4) -0.009(4) C
C13 0.079(7) 0.051(5) 0.072(6) -0.021(5) 0.021(5) -0.027(4) C
C14 0.065(6) 0.033(4) 0.081(7) -0.016(4) -0.002(5) -0.013(4) C
C15 0.084(7) 0.043(5) 0.054(5) -0.023(5) -0.001(5) 0.010(4) C
C16 0.070(6) 0.039(4) 0.033(4) -0.027(4) 0.005(4) -0.002(4) C
C21 0.033(4) 0.038(4) 0.024(3) -0.002(3) 0.008(3) -0.001(3) C
C22 0.049(5) 0.052(5) 0.041(4) -0.014(4) 0.009(4) 0.005(4) C
C23 0.026(4) 0.084(7) 0.057(5) 0.007(4) -0.004(4) 0.002(5) C
C24 0.058(6) 0.065(6) 0.055(6) 0.017(5) -0.001(5) 0.014(5) C
C25 0.064(6) 0.042(5) 0.073(6) 0.012(4) -0.012(5) 0.011(4) C
C26 0.051(5) 0.044(5) 0.052(5) -0.004(4) -0.010(4) 0.008(4) C
C31 0.050(5) 0.029(4) 0.026(4) -0.005(4) 0.000(3) 0.000(3) C
C32 0.072(6) 0.046(5) 0.068(6) -0.017(5) 0.019(5) -0.013(4) C
C33 0.082(7) 0.049(5) 0.081(7) -0.008(5) 0.022(6) -0.023(5) C
C34 0.108(9) 0.045(6) 0.051(5) -0.016(6) -0.023(6) -0.009(4) C
C35 0.075(7) 0.067(6) 0.061(6) -0.027(5) -0.019(5) 0.000(5) C
C36 0.061(6) 0.048(5) 0.054(5) -0.007(4) -0.018(4) -0.009(4) C
C41 0.038(4) 0.032(4) 0.029(4) -0.011(3) -0.008(3) 0.002(3) C
C42 0.060(5) 0.047(4) 0.027(4) -0.001(4) -0.002(4) 0.006(3) C
C43 0.073(6) 0.068(6) 0.033(4) -0.017(5) -0.010(4) 0.012(4) C
C44 0.061(6) 0.061(6) 0.063(6) 0.000(5) -0.023(5) 0.016(5) C
C45 0.071(6) 0.058(6) 0.073(6) 0.025(5) -0.007(5) -0.001(5) C
C46 0.059(5) 0.059(5) 0.040(4) 0.012(4) 0.001(4) 0.005(4) C
C51 0.029(4) 0.015(3) 0.028(3) 0.001(3) 0.001(3) 0.000(3) C
C52 0.030(4) 0.014(3) 0.037(4) 0.005(3) 0.007(3) 0.006(3) C
C53 0.044(4) 0.018(3) 0.031(4) 0.007(3) 0.015(3) 0.004(3) C
C54 0.027(4) 0.025(3) 0.037(4) 0.006(3) 0.007(3) 0.010(3) C
C55 0.019(4) 0.019(3) 0.050(4) -0.001(3) -0.007(3) -0.002(3) C
C56 0.024(4) 0.016(3) 0.032(4) 0.003(3) 0.000(3) 0.001(3) C
O57 0.064(3) 0.038(3) 0.0228(24) -0.005(3) -0.0122(22) -0.0019(21) O
N58 0.046(4) 0.044(4) 0.059(5) 0.001(3) 0.011(4) 0.003(3) N
O59 0.078(4) 0.074(4) 0.041(3) -0.003(3) -0.014(3) -0.017(3) O
O60 0.071(4) 0.090(4) 0.070(4) -0.028(4) 0.024(3) -0.012(3) O
N61 0.037(4) 0.045(4) 0.040(4) -0.005(3) -0.006(3) 0.006(3) N
O62 0.057(4) 0.147(6) 0.079(5) -0.057(4) -0.010(4) -0.001(4) O
O63 0.052(4) 0.074(4) 0.067(4) -0.006(3) -0.018(3) -0.013(3) O

loop_
_atom_site_label
_atom_site_fract_x
_atom_site_fract_y
_atom_site_fract_z
_atom_site_U_iso_or_equiv
_atom_site_thermal_displace_type
_atom_site_calc_flag
_atom_site_refinement_flags
_atom_site_type_symbol
Pd1 0.80606(3) 0.04446(3) 0.644992(23) 0.0274(3) Uani ? . Pd
P1 0.68659(10) -0.00438(9) 0.64444(8) 0.0304(9) Uani ? . P
P2 0.78500(10) 0.06265(9) 0.75273(8) 0.0299(9) Uani ? . P
C2 0.6516(4) -0.0142(4) 0.7292(3) 0.035(4) Uani ? . C
C3 0.6814(4) 0.0552(4) 0.7683(3) 0.037(4) Uani ? . C
O4 0.82490(20) 0.03756(22) 0.54435(18) 0.0271(23) Uani ? . O
O5 0.91520(22) 0.09206(20) 0.64334(20) 0.0284(22) Uani ? . O
C11 0.6758(4) -0.0959(4) 0.6054(3) 0.032(4) Uani ? . C
C12 0.7131(4) -0.1092(4) 0.5468(4) 0.050(4) Uani ? . C
C13 0.7079(5) -0.1802(4) 0.5166(4) 0.067(5) Uani ? . C
C14 0.6673(5) -0.2379(4) 0.5469(4) 0.060(5) Uani ? . C
C15 0.6308(5) -0.2251(4) 0.6055(4) 0.060(5) Uani ? . C
C16 0.6354(4) -0.1548(4) 0.6342(3) 0.048(5) Uani ? . C
C21 0.6199(4) 0.0618(4) 0.6053(3) 0.032(4) Uani ? . C
C22 0.5447(4) 0.0401(4) 0.5862(3) 0.048(4) Uani ? . C
C23 0.4955(4) 0.0942(5) 0.5581(4) 0.056(6) Uani ? . C
C24 0.5196(5) 0.1678(5) 0.5507(4) 0.060(5) Uani ? . C
C25 0.5910(5) 0.1899(4) 0.5698(4) 0.060(5) Uani ? . C
C26 0.6419(4) 0.1371(4) 0.5962(4) 0.049(4) Uani ? . C
C31 0.8189(4) 0.1541(4) 0.7826(3) 0.035(4) Uani ? . C
C32 0.7706(5) 0.2089(4) 0.8042(4) 0.062(5) Uani ? . C
C33 0.7987(6) 0.2802(5) 0.8258(4) 0.071(6) Uani ? . C
C34 0.8749(7) 0.2928(5) 0.8243(4) 0.068(6) Uani ? . C
C35 0.9278(5) 0.2381(5) 0.8015(4) 0.068(6) Uani ? . C
C36 0.9000(5) 0.1672(4) 0.7806(4) 0.054(5) Uani ? . C
C41 0.8289(4) -0.0084(4) 0.8069(3) 0.033(4) Uani ? . C
C42 0.8176(4) -0.0052(4) 0.8742(3) 0.045(4) Uani ? . C
C43 0.8477(5) -0.0618(5) 0.9150(4) 0.058(5) Uani ? . C
C44 0.8887(5) -0.1211(5) 0.8872(5) 0.062(5) Uani ? . C
C45 0.9026(5) -0.1237(5) 0.8215(5) 0.067(6) Uani ? . C
C46 0.8717(5) -0.0675(4) 0.7799(4) 0.053(5) Uani ? . C
C51 0.8952(3) 0.0646(3) 0.5306(3) 0.024(3) Uani ? . C
C52 0.9207(4) 0.0641(3) 0.4652(3) 0.027(3) Uani ? . C
C53 0.9955(4) 0.0916(3) 0.4505(3) 0.031(4) Uani ? . C
C54 1.0431(4) 0.1201(3) 0.5001(3) 0.030(4) Uani ? . C
C55 1.0168(3) 0.1222(3) 0.5635(3) 0.029(4) Uani ? . C
C56 0.9424(3) 0.0939(3) 0.5826(3) 0.024(3) Uani ? . C
O57 0.8703(3) 0.03606(23) 0.41832(19) 0.042(3) Uani ? . O
N58 1.0254(4) 0.0887(3) 0.3828(3) 0.050(4) Uani ? . N
O59 0.9870(3) 0.0564(3) 0.33846(24) 0.064(3) Uani ? . O
O60 1.0901(3) 0.1198(3) 0.3729(3) 0.077(4) Uani ? . O
N61 1.0680(4) 0.1544(3) 0.6117(3) 0.041(4) Uani ? . N
O62 1.1387(4) 0.1642(4) 0.5949(3) 0.094(5) Uani ? . O
O63 1.0458(3) 0.1693(3) 0.6658(3) 0.064(4) Uani ? . O
H2a 0.672 -0.060 0.749 0.0451 Uiso ? . H
H2b 0.596 -0.016 0.730 0.0451 Uiso ? . H
H3a 0.655 0.100 0.752 0.0472 Uiso ? . H
H3b 0.672 0.049 0.815 0.0472 Uiso ? . H
H12 0.742 -0.069 0.526 0.0604 Uiso ? . H
H13 0.734 -0.189 0.475 0.0774 Uiso ? . H
H14 0.663 -0.287 0.526 0.0699 Uiso ? . H
H15 0.603 -0.266 0.627 0.0704 Uiso ? . H
H16 0.610 -0.146 0.676 0.0575 Uiso ? . H
H22 0.528 -0.012 0.591 0.0576 Uiso ? . H
H23 0.444 0.080 0.545 0.0661 Uiso ? . H
H24 0.485 0.204 0.531 0.0697 Uiso ? . H
H25 0.607 0.242 0.566 0.0697 Uiso ? . H
H26 0.694 0.152 0.608 0.0592 Uiso ? . H
H32 0.715 0.200 0.804 0.0719 Uiso ? . H
H33 0.764 0.319 0.842 0.0806 Uiso ? . H
H34 0.894 0.341 0.839 0.0782 Uiso ? . H
H35 0.983 0.249 0.800 0.0778 Uiso ? . H
H36 0.935 0.128 0.765 0.0645 Uiso ? . H
H42 0.790 0.037 0.893 0.0547 Uiso ? . H
H43 0.839 -0.059 0.962 0.0682 Uiso ? . H
H44 0.908 -0.161 0.915 0.0718 Uiso ? . H
H45 0.934 -0.164 0.803 0.0769 Uiso ? . H
H46 0.879 -0.070 0.733 0.0627 Uiso ? . H
H54 1.094 0.138 0.490 0.0398 Uiso ? . H
H57 0.833 0.002 0.437 0.0516 Uiso ? . H

loop_
_atom_type_symbol
_atom_type_description
_atom_type_scat_dispersion_real
_atom_type_scat_dispersion_imag
_atom_type_scat_source
C ? 0.003 0.002 'International Tables Vol. IV Table 2.2B'
H ? 0.000 0.000 'International Tables Vol. IV Table 2.2B'
N ? 0.006 0.003 'International Tables Vol. IV Table 2.2B'
O ? 0.011 0.006 'International Tables Vol. IV Table 2.2B'
P ? 0.102 0.094 'International Tables Vol. IV Table 2.2B'
Pd ? -0.999 1.007 'International Tables Vol. IV Table 2.2B'

loop_
_geom_angle_atom_site_label_1
_geom_angle_atom_site_label_2
_geom_angle_atom_site_label_3
_geom_angle
_geom_angle_site_symmetry_1
_geom_angle_site_symmetry_2
_geom_angle_site_symmetry_3
_geom_angle_publ_flag
P(1) Pd(1) P(2) 84.87(6) ? ? ? ?
P(1) Pd(1) O(4) 96.74(11) ? ? ? ?
P(1) Pd(1) O(5) 178.18(12) ? ? ? ?
P(1) Pd(1) C(51) 123.43(13) ? ? ? ?
P(1) Pd(1) C(56) 152.87(13) ? ? ? ?
P(2) Pd(1) O(4) 175.10(12) ? ? ? ?
P(2) Pd(1) O(5) 96.06(12) ? ? ? ?
P(2) Pd(1) C(51) 151.35(13) ? ? ? ?
P(2) Pd(1) C(56) 122.05(13) ? ? ? ?
O(4) Pd(1) O(5) 82.21(15) ? ? ? ?
O(4) Pd(1) C(51) 26.70(15) ? ? ? ?
O(4) Pd(1) C(56) 56.16(16) ? ? ? ?
O(5) Pd(1) C(51) 55.52(16) ? ? ? ?
O(5) Pd(1) C(56) 26.06(17) ? ? ? ?
C(51) Pd(1) C(56) 29.46(17) ? ? ? ?
Pd(1) P(1) C(2) 109.64(21) ? ? ? ?
Pd(1) P(1) C(11) 116.24(22) ? ? ? ?
Pd(1) P(1) C(21) 109.71(21) ? ? ? ?
C(2) P(1) C(11) 106.9(3) ? ? ? ?
C(2) P(1) C(21) 105.1(3) ? ? ? ?
C(11) P(1) C(21) 108.6(3) ? ? ? ?
Pd(1) P(2) C(3) 108.55(21) ? ? ? ?
Pd(1) P(2) C(31) 113.55(21) ? ? ? ?
Pd(1) P(2) C(41) 114.81(22) ? ? ? ?
C(3) P(2) C(31) 108.8(3) ? ? ? ?
C(3) P(2) C(41) 104.6(3) ? ? ? ?
C(31) P(2) C(41) 106.0(3) ? ? ? ?
P(1) C(2) C(3) 107.2(4) ? ? ? ?
P(2) C(3) C(2) 107.2(4) ? ? ? ?
Pd(1) O(4) C(51) 109.1(3) ? ? ? ?
Pd(1) O(5) C(56) 110.5(3) ? ? ? ?
P(1) C(11) C(12) 118.9(5) ? ? ? ?
P(1) C(11) C(16) 122.7(5) ? ? ? ?
C(12) C(11) C(16) 118.3(6) ? ? ? ?
C(11) C(12) C(13) 120.2(6) ? ? ? ?
C(12) C(13) C(14) 120.1(7) ? ? ? ?
C(13) C(14) C(15) 120.0(7) ? ? ? ?
C(14) C(15) C(16) 119.4(7) ? ? ? ?
C(11) C(16) C(15) 122.1(7) ? ? ? ?
P(1) C(21) C(22) 121.9(5) ? ? ? ?
P(1) C(21) C(26) 119.8(5) ? ? ? ?
C(22) C(21) C(26) 118.2(6) ? ? ? ?
C(21) C(22) C(23) 119.1(7) ? ? ? ?
C(22) C(23) C(24) 120.5(7) ? ? ? ?
C(23) C(24) C(25) 121.2(7) ? ? ? ?
C(24) C(25) C(26) 119.6(7) ? ? ? ?
C(21) C(26) C(25) 121.3(7) ? ? ? ?
P(2) C(31) C(32) 123.0(6) ? ? ? ?
P(2) C(31) C(36) 116.8(5) ? ? ? ?
C(32) C(31) C(36) 120.1(6) ? ? ? ?
C(31) C(32) C(33) 121.7(8) ? ? ? ?
C(32) C(33) C(34) 118.5(8) ? ? ? ?
C(33) C(34) C(35) 122.2(7) ? ? ? ?
C(34) C(35) C(36) 119.2(8) ? ? ? ?
C(31) C(36) C(35) 118.2(7) ? ? ? ?
P(2) C(41) C(42) 120.4(5) ? ? ? ?
P(2) C(41) C(46) 119.9(5) ? ? ? ?
C(42) C(41) C(46) 119.7(6) ? ? ? ?
C(41) C(42) C(43) 120.2(7) ? ? ? ?
C(42) C(43) C(44) 119.4(7) ? ? ? ?
C(43) C(44) C(45) 121.1(7) ? ? ? ?
C(44) C(45) C(46) 119.8(7) ? ? ? ?
C(41) C(46) C(45) 119.7(7) ? ? ? ?
Pd(1) C(51) O(4) 44.16(24) ? ? ? ?
Pd(1) C(51) C(52) 163.0(4) ? ? ? ?
Pd(1) C(51) C(56) 75.5(3) ? ? ? ?
O(4) C(51) C(52) 118.8(5) ? ? ? ?
O(4) C(51) C(56) 119.6(5) ? ? ? ?
C(52) C(51) C(56) 121.5(5) ? ? ? ?
C(51) C(52) C(53) 119.1(6) ? ? ? ?
C(51) C(52) O(57) 117.3(5) ? ? ? ?
C(53) C(52) O(57) 123.7(5) ? ? ? ?
C(52) C(53) C(54) 120.8(6) ? ? ? ?
C(52) C(53) N(58) 120.5(6) ? ? ? ?
C(54) C(53) N(58) 118.6(6) ? ? ? ?
C(53) C(54) C(55) 119.6(6) ? ? ? ?
C(54) C(55) C(56) 122.9(6) ? ? ? ?
C(54) C(55) N(61) 116.6(6) ? ? ? ?
C(56) C(55) N(61) 120.5(6) ? ? ? ?
Pd(1) C(56) O(5) 43.43(25) ? ? ? ?
Pd(1) C(56) C(51) 75.0(3) ? ? ? ?
Pd(1) C(56) C(55) 168.9(4) ? ? ? ?
O(5) C(56) C(51) 118.5(5) ? ? ? ?
O(5) C(56) C(55) 125.5(5) ? ? ? ?
C(51) C(56) C(55) 116.1(5) ? ? ? ?
C(53) N(58) O(59) 120.0(6) ? ? ? ?
C(53) N(58) O(60) 116.4(6) ? ? ? ?
O(59) N(58) O(60) 123.6(6) ? ? ? ?
C(55) N(61) O(62) 117.4(6) ? ? ? ?
C(55) N(61) O(63) 121.2(6) ? ? ? ?
O(62) N(61) O(63) 121.4(6) ? ? ? ?

loop_
_geom_bond_atom_site_label_1
_geom_bond_atom_site_label_2
_geom_bond_distance
_geom_bond_site_symmetry_1
_geom_bond_site_symmetry_2
_geom_bond_publ_flag
Pd(1) P(1) 2.2242(17) ? ? ?
Pd(1) P(2) 2.2254(17) ? ? ?
Pd(1) O(4) 2.059(4) ? ? ?
Pd(1) O(5) 2.053(4) ? ? ?
Pd(1) C(51) 2.791(6) ? ? ?
Pd(1) C(56) 2.797(6) ? ? ?
P(1) C(2) 1.820(6) ? ? ?
P(1) C(11) 1.801(6) ? ? ?
P(1) C(21) 1.813(6) ? ? ?
P(2) C(3) 1.811(7) ? ? ?
P(2) C(31) 1.813(6) ? ? ?
P(2) C(41) 1.823(6) ? ? ?
C(2) C(3) 1.540(9) ? ? ?
O(4) C(51) 1.327(7) ? ? ?
O(5) C(56) 1.312(7) ? ? ?
C(11) C(12) 1.365(9) ? ? ?
C(11) C(16) 1.375(9) ? ? ?
C(12) C(13) 1.390(10) ? ? ?
C(13) C(14) 1.374(12) ? ? ?
C(14) C(15) 1.357(13) ? ? ?
C(15) C(16) 1.368(11) ? ? ?
C(21) C(22) 1.400(10) ? ? ?
C(21) C(26) 1.389(10) ? ? ?
C(22) C(23) 1.393(11) ? ? ?
C(23) C(24) 1.367(13) ? ? ?
C(24) C(25) 1.344(13) ? ? ?
C(25) C(26) 1.380(11) ? ? ?
C(31) C(32) 1.343(11) ? ? ?
C(31) C(36) 1.413(11) ? ? ?
C(32) C(33) 1.413(11) ? ? ?
C(33) C(34) 1.327(15) ? ? ?
C(34) C(35) 1.401(15) ? ? ?
C(35) C(36) 1.401(11) ? ? ?
C(41) C(42) 1.370(9) ? ? ?
C(41) C(46) 1.385(10) ? ? ?
C(42) C(43) 1.391(11) ? ? ?
C(43) C(44) 1.377(14) ? ? ?
C(44) C(45) 1.348(13) ? ? ?
C(45) C(46) 1.399(11) ? ? ?
C(51) C(52) 1.389(8) ? ? ?
C(51) C(56) 1.421(8) ? ? ?
C(52) C(53) 1.404(9) ? ? ?
C(52) O(57) 1.373(8) ? ? ?
C(53) C(54) 1.386(9) ? ? ?
C(53) N(58) 1.461(9) ? ? ?
C(54) C(55) 1.356(9) ? ? ?
C(55) C(56) 1.424(8) ? ? ?
C(55) N(61) 1.427(8) ? ? ?
N(58) O(59) 1.247(9) ? ? ?
N(58) O(60) 1.255(9) ? ? ?
N(61) O(62) 1.272(9) ? ? ?
N(61) O(63) 1.185(9) ? ? ?

loop_
_geom_contact_atom_site_label_1
_geom_contact_atom_site_label_2
_geom_contact_distance
_geom_contact_site_symmetry_1
_geom_contact_site_symmetry_2
_geom_contact_publ_flag
? ? ? ? ? ?

loop_
_geom_torsion_atom_site_label_1
_geom_torsion_atom_site_label_2
_geom_torsion_atom_site_label_3
_geom_torsion_atom_site_label_4
_geom_torsion
_geom_torsion_site_symmetry_1
_geom_torsion_site_symmetry_2
_geom_torsion_site_symmetry_3
_geom_torsion_site_symmetry_4
_geom_torsion_publ_flag
? ? ? ? ? ? ? ? ? ?
